data_2007209
loop_
_publ_author_name
'Choi, Ki Young'
'Kim, Dong Won'
'Kim, Kyung-Han'
'Oh, Mi-Ran'
'Suh, Il-Hwan'

_publ_section_title
;
 Co-Crystallized (Macrocyclic
 tetraamine)bis(thiocyanato-<i>N</i>)nickel(II) Complexes
;
_journal_issue 5
_journal_name_full 'Acta Crystallographica Section C'
_journal_page_first 627
_journal_page_last 628
_journal_paper_doi 10.1107/S0108270197017368
_journal_volume 54
_journal_year 1998
_chemical_formula_iupac 'Ni(NCS)~2~(C14 H32 N4)2 , C2 H3 N'
_chemical_formula_moiety 'C16 H32 N6 Ni S2 , C2 H3 N'
_chemical_formula_sum 'C18 H35 N7 Ni S2'
_chemical_formula_weight 472.34
_chemical_name_systematic
;
 ?
;
_space_group_IT_number 2
_symmetry_cell_setting triclinic
_symmetry_space_group_name_Hall '-P 1'
_symmetry_space_group_name_H-M 'P -1'
_audit_creation_method SHELXL
_cell_angle_alpha 90.81(2)
_cell_angle_beta 91.18(2)
_cell_angle_gamma 104.910(10)
_cell_formula_units_Z 2
_cell_length_a 9.9990(10)
_cell_length_b 13.867(2)
_cell_length_c 8.911(4)
_cell_measurement_reflns_used 25
_cell_measurement_temperature 288(2)
_cell_measurement_theta_max 14.1
_cell_measurement_theta_min 11.35
_cell_volume 1193.5(6)
_computing_cell_refinement SDP
_computing_data_collection SDP_(Frenz,_1985)
_computing_data_reduction SDP
_computing_molecular_graphics ORTEP_(Johnson,_1976)_in_NRCVAX_(Gabe_et_al.,_1989)
_computing_publication_material NRCVAX
_computing_structure_refinement 'SHELXL93 (Sheldrick, 1993)'
_computing_structure_solution 'SHELXS86 (Sheldrick, 1990)'
_diffrn_ambient_temperature 288(2)
_diffrn_measurement_device CAD4
_diffrn_measurement_method \w/2\q
_diffrn_radiation_monochromator graphite
_diffrn_radiation_source 'fine-focus sealed tube'
_diffrn_radiation_type MoK\a
_diffrn_radiation_wavelength 0.71069
_diffrn_reflns_av_R_equivalents 0.0464
_diffrn_reflns_av_sigmaI/netI 0.0650
_diffrn_reflns_limit_h_max 11
_diffrn_reflns_limit_h_min -11
_diffrn_reflns_limit_k_max 16
_diffrn_reflns_limit_k_min 0
_diffrn_reflns_limit_l_max 10
_diffrn_reflns_limit_l_min -10
_diffrn_reflns_number 4374
_diffrn_reflns_theta_max 24.97
_diffrn_reflns_theta_min 2.11
_diffrn_standards_decay_% 2.0
_diffrn_standards_interval_time 240
_diffrn_standards_number 3
_exptl_absorpt_coefficient_mu 1.005
_exptl_absorpt_correction_type none
_exptl_crystal_colour violet
_exptl_crystal_density_diffrn 1.314
_exptl_crystal_density_meas ?
_exptl_crystal_description Block_cut_from_a_larger_crystal
_exptl_crystal_F_000 504
_exptl_crystal_size_max 0.36
_exptl_crystal_size_mid 0.2
_exptl_crystal_size_min 0.2
_refine_diff_density_max 0.66
_refine_diff_density_min -0.39
_refine_ls_extinction_coef none
_refine_ls_extinction_method none
_refine_ls_goodness_of_fit_all 1.270
_refine_ls_goodness_of_fit_obs 1.438
_refine_ls_hydrogen_treatment constr
_refine_ls_matrix_type full
_refine_ls_number_parameters 257
_refine_ls_number_reflns 4183
_refine_ls_number_restraints 0
_refine_ls_restrained_S_all 1.270
_refine_ls_restrained_S_obs 1.438
_refine_ls_R_factor_all 0.1058
_refine_ls_R_factor_obs .0583
_refine_ls_shift/esd_max 0.000
_refine_ls_shift/esd_mean 0.000
_refine_ls_structure_factor_coef Fsqd
_refine_ls_weighting_details 'w = 1/[\s^2^(Fo^2^)+(0.02P)^2^+0.40P] where P=(Fo^2^+2Fc^2^)/3'
_refine_ls_weighting_scheme calc
_refine_ls_wR_factor_all 0.1073
_refine_ls_wR_factor_obs .0936
_reflns_number_observed 2576
_reflns_number_total 4183
_reflns_observed_criterion I>2\s(I)
_cod_data_source_file bm1168.cif
_cod_data_source_block real5
_cod_depositor_comments
;
The following automatic conversions were performed:
'_geom_bond_publ_flag' value 'Y' changed to 'y' according to
'/home/saulius/struct/CIF-dictionaries/cif_core.dic' dictionary named
'cif_core.dic' version 2.4.1 from 2010-06-29 (10 times).

Automatic conversion script
Id: cif_fix_enum 1527 2010-12-29 10:47:43Z saulius 

The following automatic conversions were performed:

'_geom_bond_publ_flag' value 'Y' changed to 'y' according to
/home/saulius/struct/CIF-dictionaries/cif_core.dic dictionary named
'cif_core.dic' version 2.4.1 from 2010-06-29 (10
times).

'_geom_angle_publ_flag' value 'Y' changed to 'y' according
to /home/saulius/struct/CIF-dictionaries/cif_core.dic dictionary
named 'cif_core.dic' version 2.4.1 from 2010-06-29 (8 times).

Automatic conversion script
Id: cif_fix_values 1715 2011-07-08 13:25:40Z adriana 

The following automatic conversions were performed:

'_exptl_crystal_density_meas' value 'not_measured' was changed to '?'
- the value is perceived as not measured.

Automatic conversion script
Id: cif_fix_values 3008 2015-01-20 13:52:24Z robertas 

The following automatic conversions were performed:

'_refine_ls_weighting_scheme' value 'calc w =
1/[\s^2^(Fo^2^)+(0.02P)^2^+0.40P] where P=(Fo^2^+2Fc^2^)/3' was
changed to 'calc'. New tag '_refine_ls_weighting_details' was
created. The value of the new tag was set to 'w =
1/[\s^2^(Fo^2^)+(0.02P)^2^+0.40P] where P=(Fo^2^+2Fc^2^)/3'.

Automatic conversion script
Id: cif_fix_values 3143 2015-03-26 13:38:13Z robertas 

2017-05-17
Z value and formula fixed to values more according to usual
chemical conventions.                 miguel
;
_cod_original_formula_sum 'C36 H70 N14 Ni2 S4'
_cod_original_formula_weight 944.69
_cod_original_formula_moiety '2(C16 H32 N6 Ni S2) , 2(C2 H3 N)'
_cod_original_formula_iupac '2[Ni(NCS)~2~(C14 H32 N4)2] , 2C2 H3 N'
_cod_original_formula_units_Z 1
_cod_database_code 2007209

loop_
_symmetry_equiv_pos_as_xyz
'x, y, z'
'-x, -y, -z'

loop_
_atom_site_aniso_label
_atom_site_aniso_U_11
_atom_site_aniso_U_22
_atom_site_aniso_U_33
_atom_site_aniso_U_12
_atom_site_aniso_U_13
_atom_site_aniso_U_23
Ni1 .0451(6) .0399(5) .0406(5) .0081(4) .0028(4) .0050(4)
S1 .1062(13) .0728(11) .0884(12) .0139(9) .0536(10) .0113(9)
N11 .062(3) .049(3) .064(3) .005(2) .017(2) .010(2)
N12 .056(3) .049(2) .050(2) .017(2) -.009(2) -.003(2)
N13 .048(2) .044(2) .048(2) .011(2) .005(2) .006(2)
C11 .056(3) .034(3) .057(3) .010(2) .005(3) -.001(2)
C12 .070(4) .074(4) .058(4) .026(3) -.010(3) -.022(3)
C13 .066(4) .052(3) .068(4) .022(3) -.004(3) -.015(3)
C14 .055(3) .045(3) .058(3) .014(2) .002(3) -.002(2)
C15 .072(4) .053(3) .070(4) .029(3) -.007(3) .007(3)
C16 .079(4) .079(4) .051(3) .035(3) -.020(3) -.007(3)
C17 .081(4) .053(3) .088(4) .027(3) -.002(3) -.005(3)
C18 .061(4) .066(4) .111(5) .021(3) -.020(4) -.018(3)
Ni2 .0473(6) .0400(5) .0394(5) .0070(4) .0023(4) -.0034(4)
S2 .0889(11) .0563(9) .0641(9) .0062(8) .0096(8) -.0181(7)
N21 .083(3) .046(3) .059(3) .014(2) .005(2) -.010(2)
N22 .062(3) .052(3) .048(3) .011(2) .009(2) .004(2)
N23 .058(3) .059(3) .059(3) .014(2) .000(2) .003(2)
C21 .047(3) .034(3) .050(3) .011(2) .004(2) .007(2)
C22 .088(5) .092(5) .050(4) .016(4) .006(3) .014(3)
C23 .084(5) .156(7) .063(4) .030(5) -.003(4) .041(4)
C24 .053(4) .179(8) .084(5) .027(5) -.006(4) .036(5)
C25 .048(3) .084(4) .087(5) .011(3) .007(3) .010(3)
C26 .058(4) .080(4) .080(5) .017(3) .021(3) .026(3)
C27 .090(5) .141(7) .143(7) .029(5) .049(5) .058(5)
C28 .155(8) .142(7) .139(8) -.018(6) -.068(6) .045(6)
N .124(6) .130(7) .148(7) .027(5) .013(5) -.033(5)
C1 .093(6) .105(6) .082(5) .046(5) .020(4) .015(5)
C2 .094(5) .094(5) .112(6) .038(4) .031(4) .022(4)

loop_
_atom_site_label
_atom_site_fract_x
_atom_site_fract_y
_atom_site_fract_z
_atom_site_U_iso_or_equiv
_atom_site_thermal_displace_type
_atom_site_calc_flag
_atom_site_refinement_flags
_atom_site_occupancy
_atom_site_disorder_group
_atom_site_type_symbol
Ni1 .5000 .0000 .0000 .0424(2) Uani d S 1 . Ni
S1 .1555(2) -.14683(12) .3641(2) .0900(6) Uani d . 1 . S
N11 .3370(4) -.0677(3) .1410(5) .0592(12) Uani d . 1 . N
N12 .6193(4) .0580(3) .1861(4) .0513(10) Uani d . 1 . N
HN12 .7010(4) .0965(3) .1530(4) .062 Uiso calc R 1 . H
N13 .4220(4) .1250(3) -.0369(4) .0467(10) Uani d . 1 . N
HN13 .4915(4) .1683(3) -.0846(4) .056 Uiso calc R 1 . H
C11 .2604(5) -.1015(3) .2311(6) .0491(13) Uani d . 1 . C
C12 .5601(5) .1218(4) .2850(6) .067(2) Uani d . 1 . C
H12A .6257(5) .1487(4) .3663(6) .080 Uiso calc R 1 . H
H12B .4765(5) .0816(4) .3285(6) .080 Uiso calc R 1 . H
C13 .5261(5) .2077(4) .2005(6) .0614(15) Uani d . 1 . C
H13A .5151(5) .2572(4) .2739(6) .074 Uiso calc R 1 . H
H13B .6052(5) .2385(4) .1409(6) .074 Uiso calc R 1 . H
C14 .3986(5) .1825(3) .0977(5) .0523(13) Uani d . 1 . C
H14 .3227(5) .1400(3) .1530(5) .063 Uiso calc R 1 . H
C15 .3076(6) .0981(4) -.1523(6) .0628(14) Uani d . 1 . C
H15 .3039(6) .1588(4) -.2055(6) .075 Uiso calc R 1 . H
C16 .3499(6) .0266(4) -.2639(6) .067(2) Uani d . 1 . C
H16A .2754(6) .0021(4) -.3373(6) .081 Uiso calc R 1 . H
H16B .4309(6) .0623(4) -.3169(6) .081 Uiso calc R 1 . H
C17 .3567(6) .2778(4) .0574(6) .072(2) Uani d . 1 . C
H17A .2760(6) .2611(4) -.0076(6) .109 Uiso calc R 1 . H
H17B .4312(6) .3223(4) .0072(6) .109 Uiso calc R 1 . H
H17C .3365(6) .3097(4) .1474(6) .109 Uiso calc R 1 . H
C18 .1687(5) .0546(4) -.0876(7) .079(2) Uani d . 1 . C
H18A .1471(5) .1020(4) -.0188(7) .118 Uiso calc R 1 . H
H18B .1701(5) -.0053(4) -.0355(7) .118 Uiso calc R 1 . H
H18C .0998(5) .0391(4) -.1670(7) .118 Uiso calc R 1 . H
Ni2 1.0000 .5000 .5000 .0430(3) Uani d S 1 . Ni
S2 .9388(2) .23283(10) .1304(2) .0721(5) Uani d . 1 . S
N21 .9808(4) .3697(3) .3676(5) .0632(12) Uani d . 1 . N
N22 .8950(4) .4116(3) .6666(4) .0546(11) Uani d . 1 . N
HN22 .8848(4) .3472(3) .6361(4) .066 Uiso calc R 1 . H
N23 1.1941(4) .4898(3) .5712(5) .0590(11) Uani d . 1 . N
HN23 1.2037(4) .4305(3) .5342(5) .071 Uiso calc R 1 . H
C21 .9638(5) .3120(3) .2720(5) .0434(12) Uani d . 1 . C
C22 .9681(6) .4236(4) .8127(6) .078(2) Uani d . 1 . C
H22A .9142(6) .3767(4) .8821(6) .094 Uiso calc R 1 . H
H22B .9757(6) .4905(4) .8520(6) .094 Uiso calc R 1 . H
C23 1.1092(6) .4071(5) .8040(7) .101(2) Uani d . 1 . C
H23A 1.1019(6) .3462(5) .7461(7) .121 Uiso calc R 1 . H
H23B 1.1396(6) .3960(5) .9049(7) .121 Uiso calc R 1 . H
C24 1.2216(6) .4894(6) .7362(8) .106(3) Uani d . 1 . C
H24 1.2052(6) .5518(6) .7747(8) .127 Uiso calc R 1 . H
C25 1.2937(5) .5681(4) .4917(6) .074(2) Uani d . 1 . C
H25A 1.3838(5) .5539(4) .4937(6) .089 Uiso calc R 1 . H
H25B 1.3028(5) .6321(4) .5417(6) .089 Uiso calc R 1 . H
C26 1.2450(6) .5728(4) .3295(7) .073(2) Uani d . 1 . C
H26 1.2384(6) .5080(4) .2806(7) .087 Uiso calc R 1 . H
C27 1.3482(6) .6514(5) .2460(8) .124(3) Uani d . 1 . C
H27A 1.3160(6) .6533(5) .1442(8) .186 Uiso calc R 1 . H
H27B 1.4361(6) .6353(5) .2469(8) .186 Uiso calc R 1 . H
H27C 1.3583(6) .7153(5) .2940(8) .186 Uiso calc R 1 . H
C28 1.3550(8) .4921(6) .7832(9) .156(4) Uani d . 1 . C
H28A 1.4189(8) .5459(6) .7353(9) .234 Uiso calc R 1 . H
H28B 1.3753(8) .4301(6) .7569(9) .234 Uiso calc R 1 . H
H28C 1.3637(8) .5023(6) .8901(9) .234 Uiso calc R 1 . H
N .3142(8) .2871(6) .4890(9) .135(3) Uani d . 1 . N
C1 .2361(8) .2157(7) .4603(8) .089(2) Uani d . 1 . C
C2 .1346(7) .1257(5) .4206(8) .097(2) Uani d . 1 . C
H2A .074(3) .1058(18) .5029(19) .145 Uiso calc R 1 . H
H2B .1798(7) .0742(10) .398(5) .145 Uiso calc R 1 . H
H2C .082(3) .1366(10) .334(3) .145 Uiso calc R 1 . H

loop_
_atom_type_symbol
_atom_type_description
_atom_type_scat_dispersion_real
_atom_type_scat_dispersion_imag
_atom_type_scat_source
C C 0.0033 0.0016 'International Tables Vol C Tables 4.2.6.8 and 6.1.1.4'
H H 0.0000 0.0000 'International Tables Vol C Tables 4.2.6.8 and 6.1.1.4'
N N 0.0061 0.0033 'International Tables Vol C Tables 4.2.6.8 and 6.1.1.4'
S S 0.1246 0.1234 'International Tables Vol C Tables 4.2.6.8 and 6.1.1.4'
Ni Ni 0.3393 1.1124 'International Tables Vol C Tables 4.2.6.8 and 6.1.1.4'

loop_
_geom_angle_atom_site_label_1
_geom_angle_atom_site_label_2
_geom_angle_atom_site_label_3
_geom_angle_site_symmetry_1
_geom_angle_site_symmetry_3
_geom_angle
_geom_angle_publ_flag
N12 Ni1 N12 . 2_655 180.0 ?
N12 Ni1 N13 . . 96.03(14) y
N12 Ni1 N13 2_655 . 83.97(14) ?
N12 Ni1 N13 . 2_655 83.97(14) ?
N12 Ni1 N13 2_655 2_655 96.03(14) ?
N13 Ni1 N13 . 2_655 180.0 ?
N12 Ni1 N11 . 2_655 90.6(2) ?
N12 Ni1 N11 2_655 2_655 89.4(2) ?
N13 Ni1 N11 . 2_655 86.68(15) ?
N13 Ni1 N11 2_655 2_655 93.32(15) ?
N12 Ni1 N11 . . 89.4(2) y
N12 Ni1 N11 2_655 . 90.6(2) ?
N13 Ni1 N11 . . 93.32(15) y
N13 Ni1 N11 2_655 . 86.68(15) ?
N11 Ni1 N11 2_655 . 180.0 ?
C11 N11 Ni1 . . 171.8(4) ?
C16 N12 C12 2_655 . 113.1(4) ?
C16 N12 Ni1 2_655 . 106.6(3) ?
C12 N12 Ni1 . . 115.1(3) ?
C14 N13 C15 . . 117.1(4) ?
C14 N13 Ni1 . . 117.2(3) ?
C15 N13 Ni1 . . 108.9(3) ?
N11 C11 S1 . . 177.8(5) y
N12 C12 C13 . . 112.0(4) ?
C14 C13 C12 . . 117.1(4) ?
N13 C14 C13 . . 110.7(4) ?
N13 C14 C17 . . 112.7(4) ?
C13 C14 C17 . . 110.1(4) ?
N13 C15 C18 . . 113.5(4) ?
N13 C15 C16 . . 105.8(4) ?
C18 C15 C16 . . 112.7(4) ?
N12 C16 C15 2_655 . 110.9(4) ?
N22 Ni2 N22 2_766 . 180.0 ?
N22 Ni2 N23 2_766 2_766 95.1(2) ?
N22 Ni2 N23 . 2_766 84.9(2) ?
N22 Ni2 N23 2_766 . 84.9(2) ?
N22 Ni2 N23 . . 95.1(2) y
N23 Ni2 N23 2_766 . 180.0 ?
N22 Ni2 N21 2_766 2_766 88.5(2) ?
N22 Ni2 N21 . 2_766 91.5(2) ?
N23 Ni2 N21 2_766 2_766 88.8(2) ?
N23 Ni2 N21 . 2_766 91.2(2) ?
N22 Ni2 N21 2_766 . 91.5(2) ?
N22 Ni2 N21 . . 88.5(2) y
N23 Ni2 N21 2_766 . 91.2(2) ?
N23 Ni2 N21 . . 88.8(2) y
N21 Ni2 N21 2_766 . 180.0 ?
C21 N21 Ni2 . . 165.1(4) ?
C22 N22 C26 . 2_766 114.4(4) ?
C22 N22 Ni2 . . 114.6(3) ?
C26 N22 Ni2 2_766 . 107.5(3) ?
C25 N23 C24 . . 114.2(4) ?
C25 N23 Ni2 . . 105.8(3) ?
C24 N23 Ni2 . . 117.4(3) ?
N21 C21 S2 . . 177.7(5) y
N22 C22 C23 . . 112.7(5) ?
C22 C23 C24 . . 117.3(6) ?
C28 C24 N23 . . 117.1(6) ?
C28 C24 C23 . . 115.0(6) ?
N23 C24 C23 . . 108.5(5) ?
N23 C25 C26 . . 110.2(4) ?
N22 C26 C27 2_766 . 114.5(5) ?
N22 C26 C25 2_766 . 107.1(4) ?
C27 C26 C25 . . 110.6(5) ?
N C1 C2 . . 178.4(9) ?

loop_
_geom_bond_atom_site_label_1
_geom_bond_atom_site_label_2
_geom_bond_site_symmetry_2
_geom_bond_distance
_geom_bond_publ_flag
Ni1 N11 . 2.108(4) y
Ni1 N12 . 2.051(4) y
Ni1 N12 2_655 2.051(4) ?
Ni1 N13 . 2.103(3) y
Ni1 N13 2_655 2.103(3) ?
Ni1 N11 2_655 2.108(4) ?
S1 C11 . 1.623(5) y
N11 C11 . 1.141(5) y
N12 C16 2_655 1.468(6) ?
N12 C12 . 1.476(6) ?
N13 C14 . 1.487(5) ?
N13 C15 . 1.492(6) ?
C12 C13 . 1.524(6) ?
C13 C14 . 1.517(6) ?
C14 C17 . 1.530(6) ?
C15 C18 . 1.495(7) ?
C15 C16 . 1.535(6) ?
C16 N12 2_655 1.468(6) ?
Ni2 N21 . 2.109(4) y
Ni2 N22 2_766 2.064(4) ?
Ni2 N22 . 2.064(4) y
Ni2 N23 2_766 2.070(4) ?
Ni2 N23 . 2.070(4) y
Ni2 N21 2_766 2.109(4) ?
S2 C21 . 1.633(5) y
N21 C21 . 1.140(5) y
N22 C22 . 1.466(6) ?
N22 C26 2_766 1.471(6) ?
N23 C25 . 1.472(6) ?
N23 C24 . 1.490(7) ?
C22 C23 . 1.490(7) ?
C23 C24 . 1.522(8) ?
C24 C28 . 1.381(8) ?
C25 C26 . 1.524(7) ?
C26 N22 2_766 1.471(6) ?
C26 C27 . 1.510(7) ?
N C1 . 1.115(8) ?
C1 C2 . 1.425(9) ?
